data_1542619
loop_
_publ_author_name
'Wang, Guo-Cai'
'Yu, Jin-Hai'
'Shen, Yu'
'Leng, Ying'
'Zhang, Hua'
'Yue, Jian-Min'

_publ_section_title
;
 Limonoids and Triterpenoids as 11\b-HSD1 Inhibitors from Walsura robusta.
;
_journal_issue 4
_journal_name_full 'Journal of natural products'
_journal_page_first 899
_journal_page_last 906
_journal_paper_doi 10.1021/acs.jnatprod.5b00952
_journal_volume 79
_journal_year 2016
_chemical_absolute_configuration rmad
_chemical_formula_moiety 'C27 H34 O8'
_chemical_formula_sum 'C27 H34 O8'
_chemical_formula_weight 486.54
_chemical_name_systematic
;
 ?
;
_space_group_crystal_system monoclinic
_space_group_IT_number 4
_space_group_name_Hall 'P 2yb'
_space_group_name_H-M_alt 'P 1 21 1'
_symmetry_space_group_name_Hall 'P 2yb'
_symmetry_space_group_name_H-M 'P 1 21 1'
_atom_sites_solution_hydrogens geom
_atom_sites_solution_primary direct
_audit_creation_date 2015-10-20
_audit_creation_method
;
Olex2 1.2
(compiled 2014.07.22 svn.r2960 for OlexSys, GUI svn.r4862)
;
_cell_angle_alpha 90
_cell_angle_beta 90.180(2)
_cell_angle_gamma 90
_cell_formula_units_Z 4
_cell_length_a 7.4553(2)
_cell_length_b 12.0869(4)
_cell_length_c 28.1295(7)
_cell_measurement_reflns_used 4687
_cell_measurement_temperature 296(2)
_cell_measurement_theta_max 68.046
_cell_measurement_theta_min 3.142
_cell_volume 2534.78(13)
_computing_cell_refinement 'SAINT v7.68A (Bruker, 2009)'
_computing_data_reduction 'SAINT v7.68A (Bruker, 2009)'
_computing_molecular_graphics 'Olex2 (Dolomanov et al., 2009)'
_computing_publication_material 'Olex2 (Dolomanov et al., 2009)'
_computing_structure_refinement 'XL (Sheldrick, 2008)'
_computing_structure_solution 'ShelXS (Sheldrick, 2008)'
_diffrn_ambient_temperature 296.15
_diffrn_measured_fraction_theta_full 0.885
_diffrn_measured_fraction_theta_max 0.934
_diffrn_measurement_device_type 'Bruker APEX-II CCD'
_diffrn_measurement_method '\f and \w scans'
_diffrn_radiation_monochromator graphite
_diffrn_radiation_type CuK\a
_diffrn_radiation_wavelength 1.54178
_diffrn_reflns_av_R_equivalents 0.0295
_diffrn_reflns_av_unetI/netI 0.0372
_diffrn_reflns_Laue_measured_fraction_full 0.885
_diffrn_reflns_Laue_measured_fraction_max 0.934
_diffrn_reflns_limit_h_max 6
_diffrn_reflns_limit_h_min -8
_diffrn_reflns_limit_k_max 14
_diffrn_reflns_limit_k_min -12
_diffrn_reflns_limit_l_max 33
_diffrn_reflns_limit_l_min -32
_diffrn_reflns_number 15958
_diffrn_reflns_point_group_measured_fraction_full 0.763
_diffrn_reflns_point_group_measured_fraction_max 0.806
_diffrn_reflns_theta_full 67.679
_diffrn_reflns_theta_max 64.998
_diffrn_reflns_theta_min 3.142
_diffrn_standards_number 0
_exptl_absorpt_coefficient_mu 0.770
_exptl_absorpt_correction_T_max 0.7533
_exptl_absorpt_correction_T_min 0.5340
_exptl_absorpt_correction_type multi-scan
_exptl_absorpt_process_details
;
SADABS-2008/1 (Bruker,2008) was used for absorption correction.
wR2(int) was 0.1310 before and 0.0500 after correction.
The Ratio of minimum to maximum transmission is 0.7089.
The \l/2 correction factor is 0.0015.
;
_exptl_crystal_colour colourless
_exptl_crystal_density_diffrn 1.275
_exptl_crystal_description prism
_exptl_crystal_F_000 1040
_exptl_crystal_size_max 0.15
_exptl_crystal_size_mid 0.05
_exptl_crystal_size_min 0.03
_refine_diff_density_max 0.169
_refine_diff_density_min -0.228
_refine_diff_density_rms 0.045
_refine_ls_abs_structure_details
;
 Flack x determined using 2336 quotients [(I+)-(I-)]/[(I+)+(I-)]
 (Parsons, Flack and Wagner, Acta Cryst. B69 (2013) 249-259).
;
_refine_ls_abs_structure_Flack -0.04(9)
_refine_ls_extinction_method none
_refine_ls_goodness_of_fit_ref 1.025
_refine_ls_hydrogen_treatment constr
_refine_ls_matrix_type full
_refine_ls_number_parameters 647
_refine_ls_number_reflns 6961
_refine_ls_number_restraints 1
_refine_ls_restrained_S_all 1.025
_refine_ls_R_factor_all 0.0477
_refine_ls_R_factor_gt 0.0432
_refine_ls_shift/su_max 0.007
_refine_ls_shift/su_mean 0.000
_refine_ls_structure_factor_coef Fsqd
_refine_ls_weighting_details 'w=1/[\s^2^(Fo^2^)+(0.0776P)^2^] where P=(Fo^2^+2Fc^2^)/3'
_refine_ls_weighting_scheme calc
_refine_ls_wR_factor_gt 0.1106
_refine_ls_wR_factor_ref 0.1147
_reflns_Friedel_coverage 0.640
_reflns_Friedel_fraction_full 0.628
_reflns_Friedel_fraction_max 0.664
_reflns_number_gt 6278
_reflns_number_total 6961
_reflns_threshold_expression 'I > 2\s(I)'
_cod_data_source_file np5b00952_si_002.cif
_cod_data_source_block dm15779
_cod_depositor_comments 'Adding full bibliography for 1542618--1542619.cif.'
_cod_database_code 1542619
_shelxl_version_number 2014-3
_shelx_space_group_comment
;
The symmetry employed for this shelxl refinement is uniquely defined
by the following loop, which should always be used as a source of
symmetry information in preference to the above space-group names.
They are only intended as comments.
;
_shelx_estimated_absorpt_t_max 0.977
_shelx_estimated_absorpt_t_min 0.893
_olex2_refinement_description
;
1. Fixed Uiso
 At 1.2 times of:
  All C(H) groups, All C(H,H) groups
 At 1.5 times of:
  All C(H,H,H) groups, All O(H) groups
2.a Ternary CH refined with riding coordinates:
 C9(H9), C11(H11), C15(H15), C17(H17), C23(H23), C9A(H9A), C11A(H11A),
 C15A(H15A), C17A(H17A), C23A(H23A)
2.b Secondary CH2 refined with riding coordinates:
 C1(H1A,H1B), C2(H2A,H2B), C12(H12A,H12B), C16(H16A,H16B), C1A(H1AA,H1AB),
 C2A(H2AB,H2AC), C12A(H12C,H12D), C16A(H16C,H16D)
2.c Aromatic/amide H refined with riding coordinates:
 C22(H22), C22A(H22A)
2.d Idealised Me refined as rotating group:
 C18(H18A,H18B,H18C), C19(H19A,H19B,H19C), C24(H24A,H24B,H24C), C28(H28A,H28B,
 H28C), C29(H29A,H29B,H29C), C30(H30A,H30B,H30C), C18A(H18D,H18E,H18F),
 C19A(H19D,H19E,H19F), C24A(H24D,H24E,H24F), C28A(H28D,H28E,H28F), C29A(H29D,
 H29E,H29F), C30A(H30D,H30E,H30F)
2.e Idealised tetrahedral OH refined as rotating group:
 O2(H2), O4(H4), O2A(H2AA), O4A(H4A)
;
_olex2_submission_special_instructions 'No special instructions were received'

loop_
_space_group_symop_operation_xyz
'x, y, z'
'-x, y+1/2, -z'

loop_
_atom_site_label
_atom_site_type_symbol
_atom_site_fract_x
_atom_site_fract_y
_atom_site_fract_z
_atom_site_U_iso_or_equiv
_atom_site_adp_type
_atom_site_occupancy
_atom_site_site_symmetry_order
_atom_site_calc_flag
_atom_site_refinement_flags_posn
O1 O -0.6720(3) -0.3269(2) 0.02057(10) 0.0596(7) Uani 1 1 d .
O2 O -1.0571(3) 0.0123(2) -0.02635(8) 0.0500(6) Uani 1 1 d .
H2 H -1.1163 0.0649 -0.0361 0.075 Uiso 1 1 calc GR
O3 O -1.0358(3) 0.1328(2) -0.10414(8) 0.0537(6) Uani 1 1 d .
O4 O -0.4991(4) -0.0804(3) -0.18785(9) 0.0630(7) Uani 1 1 d .
H4 H -0.4121 -0.0850 -0.2055 0.095 Uiso 1 1 calc GR
O5 O -0.7853(4) 0.0881(3) -0.22512(8) 0.0614(8) Uani 1 1 d .
O6 O -0.2415(4) 0.3133(3) -0.25288(12) 0.0862(10) Uani 1 1 d .
O7 O -0.2516(4) 0.4840(3) -0.22310(10) 0.0716(8) Uani 1 1 d .
O8 O -0.3102(5) 0.5788(3) -0.15285(11) 0.0832(10) Uani 1 1 d .
C1 C -0.4690(4) -0.1028(3) -0.04722(12) 0.0486(8) Uani 1 1 d .
H1A H -0.3611 -0.1089 -0.0662 0.058 Uiso 1 1 calc R
H1B H -0.4661 -0.0318 -0.0312 0.058 Uiso 1 1 calc R
C2 C -0.4698(5) -0.1953(3) -0.00986(14) 0.0568(10) Uani 1 1 d .
H2A H -0.4008 -0.2572 -0.0219 0.068 Uiso 1 1 calc R
H2B H -0.4100 -0.1686 0.0186 0.068 Uiso 1 1 calc R
C3 C -0.6546(5) -0.2361(3) 0.00353(13) 0.0485(8) Uani 1 1 d .
C4 C -0.8112(5) -0.1569(3) -0.00247(12) 0.0478(8) Uani 1 1 d .
C5 C -0.7968(4) -0.0876(3) -0.04800(10) 0.0367(7) Uani 1 1 d .
C6 C -0.9197(4) -0.0081(3) -0.05699(10) 0.0373(7) Uani 1 1 d .
C7 C -0.9248(4) 0.0594(3) -0.10052(11) 0.0376(7) Uani 1 1 d .
C8 C -0.7979(4) 0.0242(3) -0.14022(10) 0.0386(7) Uani 1 1 d .
C9 C -0.6196(4) -0.0083(3) -0.11525(10) 0.0379(7) Uani 1 1 d .
H9 H -0.5958 0.0547 -0.0942 0.045 Uiso 1 1 calc R
C10 C -0.6342(4) -0.1070(3) -0.08032(11) 0.0389(7) Uani 1 1 d .
C11 C -0.4607(4) -0.0052(3) -0.15038(11) 0.0461(8) Uani 1 1 d .
H11 H -0.3528 -0.0308 -0.1337 0.055 Uiso 1 1 calc R
C12 C -0.4276(5) 0.1140(3) -0.16785(12) 0.0507(9) Uani 1 1 d .
H12A H -0.3363 0.1475 -0.1479 0.061 Uiso 1 1 calc R
H12B H -0.3808 0.1108 -0.2000 0.061 Uiso 1 1 calc R
C13 C -0.5949(4) 0.1891(3) -0.16774(10) 0.0426(8) Uani 1 1 d .
C14 C -0.7604(4) 0.1174(3) -0.17557(11) 0.0443(8) Uani 1 1 d .
C15 C -0.8871(5) 0.1775(4) -0.20484(12) 0.0571(10) Uani 1 1 d .
H15 H -1.0163 0.1692 -0.1996 0.069 Uiso 1 1 calc R
C16 C -0.8106(5) 0.2881(4) -0.21811(14) 0.0623(11) Uani 1 1 d .
H16A H -0.8548 0.3459 -0.1973 0.075 Uiso 1 1 calc R
H16B H -0.8393 0.3070 -0.2508 0.075 Uiso 1 1 calc R
C17 C -0.6084(5) 0.2706(3) -0.21148(12) 0.0523(9) Uani 1 1 d .
H17 H -0.5657 0.2301 -0.2394 0.063 Uiso 1 1 calc R
C18 C -0.6152(5) 0.2562(3) -0.12199(12) 0.0504(8) Uani 1 1 d .
H18A H -0.6209 0.2069 -0.0953 0.076 Uiso 1 1 calc GR
H18B H -0.7233 0.2993 -0.1236 0.076 Uiso 1 1 calc GR
H18C H -0.5140 0.3047 -0.1184 0.076 Uiso 1 1 calc GR
C19 C -0.6424(5) -0.2218(3) -0.10441(14) 0.0563(10) Uani 1 1 d .
H19A H -0.5309 -0.2362 -0.1202 0.084 Uiso 1 1 calc GR
H19B H -0.7384 -0.2228 -0.1272 0.084 Uiso 1 1 calc GR
H19C H -0.6629 -0.2776 -0.0808 0.084 Uiso 1 1 calc GR
C20 C -0.5012(5) 0.3741(3) -0.20823(12) 0.0514(9) Uani 1 1 d .
C21 C -0.3200(5) 0.3818(4) -0.23028(13) 0.0593(10) Uani 1 1 d .
C22 C -0.5329(6) 0.4719(4) -0.18978(15) 0.0661(11) Uani 1 1 d .
H22 H -0.6390 0.4908 -0.1745 0.079 Uiso 1 1 calc R
C23 C -0.3789(6) 0.5492(4) -0.19615(16) 0.0688(12) Uani 1 1 d .
H23 H -0.4160 0.6148 -0.2142 0.083 Uiso 1 1 calc R
C24 C -0.1722(9) 0.6623(5) -0.1551(2) 0.111(2) Uani 1 1 d .
H24A H -0.2124 0.7224 -0.1747 0.167 Uiso 1 1 calc GR
H24B H -0.0653 0.6309 -0.1684 0.167 Uiso 1 1 calc GR
H24C H -0.1472 0.6891 -0.1236 0.167 Uiso 1 1 calc GR
C28 C -0.7989(7) -0.0834(4) 0.04230(13) 0.0786(14) Uani 1 1 d .
H28A H -0.8070 -0.1288 0.0702 0.118 Uiso 1 1 calc GR
H28B H -0.8955 -0.0309 0.0421 0.118 Uiso 1 1 calc GR
H28C H -0.6864 -0.0447 0.0424 0.118 Uiso 1 1 calc GR
C29 C -0.9872(5) -0.2229(4) -0.00286(19) 0.0789(15) Uani 1 1 d .
H29A H -0.9833 -0.2773 -0.0277 0.118 Uiso 1 1 calc GR
H29B H -1.0860 -0.1736 -0.0083 0.118 Uiso 1 1 calc GR
H29C H -1.0022 -0.2593 0.0272 0.118 Uiso 1 1 calc GR
C30 C -0.9031(5) -0.0683(3) -0.16546(11) 0.0499(9) Uani 1 1 d .
H30A H -1.0056 -0.0372 -0.1813 0.075 Uiso 1 1 calc GR
H30B H -0.9422 -0.1217 -0.1425 0.075 Uiso 1 1 calc GR
H30C H -0.8272 -0.1037 -0.1884 0.075 Uiso 1 1 calc GR
O1A O 0.1660(3) -0.8219(2) -0.50788(10) 0.0651(8) Uani 1 1 d .
O2A O 0.5733(3) -0.4842(2) -0.47554(8) 0.0498(6) Uani 1 1 d .
H2AA H 0.6385 -0.4325 -0.4679 0.075 Uiso 1 1 calc GR
O3A O 0.5739(3) -0.3507(2) -0.40161(8) 0.0529(6) Uani 1 1 d .
O4A O 0.0517(4) -0.5333(3) -0.30283(9) 0.0739(9) Uani 1 1 d .
H4A H -0.0325 -0.5372 -0.2842 0.111 Uiso 1 1 calc GR
O5A O 0.3393(4) -0.3535(2) -0.27875(8) 0.0617(8) Uani 1 1 d .
O6A O -0.2113(4) -0.1448(2) -0.25236(9) 0.0644(7) Uani 1 1 d .
O7A O -0.2259(4) 0.0200(2) -0.28782(10) 0.0650(8) Uani 1 1 d .
O8A O -0.1970(5) 0.1031(3) -0.36155(11) 0.0838(10) Uani 1 1 d .
C1A C -0.0136(4) -0.5861(3) -0.44328(13) 0.0495(8) Uani 1 1 d .
H1AA H -0.1178 -0.5863 -0.4227 0.059 Uiso 1 1 calc R
H1AB H -0.0169 -0.5184 -0.4618 0.059 Uiso 1 1 calc R
C2A C -0.0258(5) -0.6848(3) -0.47703(16) 0.0641(11) Uani 1 1 d .
H2AB H -0.0922 -0.7435 -0.4615 0.077 Uiso 1 1 calc R
H2AC H -0.0928 -0.6628 -0.5051 0.077 Uiso 1 1 calc R
C3A C 0.1551(5) -0.7295(3) -0.49235(14) 0.0514(9) Uani 1 1 d .
C4A C 0.3158(5) -0.6513(3) -0.49089(12) 0.0468(8) Uani 1 1 d .
C5A C 0.3137(4) -0.5746(3) -0.44739(10) 0.0371(7) Uani 1 1 d .
C6A C 0.4402(4) -0.4961(3) -0.44260(10) 0.0372(7) Uani 1 1 d .
C7A C 0.4559(4) -0.4205(3) -0.40171(11) 0.0374(7) Uani 1 1 d .
C8A C 0.3340(4) -0.4425(3) -0.35951(10) 0.0393(7) Uani 1 1 d .
C9A C 0.1511(4) -0.4807(3) -0.38070(11) 0.0390(7) Uani 1 1 d .
H9A H 0.1219 -0.4220 -0.4034 0.047 Uiso 1 1 calc R
C10A C 0.1570(4) -0.5860(3) -0.41224(11) 0.0405(7) Uani 1 1 d .
C11A C -0.0010(5) -0.4714(3) -0.34342(12) 0.0481(9) Uani 1 1 d .
H11A H -0.1108 -0.5038 -0.3567 0.058 Uiso 1 1 calc R
C12A C -0.0357(5) -0.3488(3) -0.33168(12) 0.0502(9) Uani 1 1 d .
H12C H -0.0780 -0.3436 -0.2992 0.060 Uiso 1 1 calc R
H12D H -0.1305 -0.3217 -0.3523 0.060 Uiso 1 1 calc R
C13A C 0.1301(4) -0.2732(3) -0.33729(10) 0.0410(7) Uani 1 1 d .
C14A C 0.3003(4) -0.3400(3) -0.32897(10) 0.0428(8) Uani 1 1 d .
C15A C 0.4313(5) -0.2692(4) -0.30540(13) 0.0604(11) Uani 1 1 d .
H15A H 0.5594 -0.2767 -0.3125 0.072 Uiso 1 1 calc R
C16A C 0.3501(5) -0.1559(4) -0.29674(14) 0.0623(11) Uani 1 1 d .
H16C H 0.3838 -0.1040 -0.3215 0.075 Uiso 1 1 calc R
H16D H 0.3860 -0.1265 -0.2661 0.075 Uiso 1 1 calc R
C17A C 0.1480(5) -0.1811(3) -0.29823(11) 0.0485(9) Uani 1 1 d .
H17A H 0.1179 -0.2158 -0.2678 0.058 Uiso 1 1 calc R
C18A C 0.1385(5) -0.2183(3) -0.38638(11) 0.0485(8) Uani 1 1 d .
H18D H 0.2443 -0.1732 -0.3883 0.073 Uiso 1 1 calc GR
H18E H 0.0342 -0.1729 -0.3910 0.073 Uiso 1 1 calc GR
H18F H 0.1423 -0.2743 -0.4105 0.073 Uiso 1 1 calc GR
C19A C 0.1675(5) -0.6955(3) -0.38444(14) 0.0570(10) Uani 1 1 d .
H19D H 0.0623 -0.7034 -0.3651 0.086 Uiso 1 1 calc GR
H19E H 0.2722 -0.6951 -0.3645 0.086 Uiso 1 1 calc GR
H19F H 0.1744 -0.7562 -0.4064 0.086 Uiso 1 1 calc GR
C20A C 0.0295(5) -0.0827(3) -0.30328(11) 0.0492(9) Uani 1 1 d .
C21A C -0.1451(5) -0.0782(3) -0.27847(12) 0.0512(9) Uani 1 1 d .
C22A C 0.0470(6) 0.0123(3) -0.32607(14) 0.0612(10) Uani 1 1 d .
H22A H 0.1467 0.0320 -0.3440 0.073 Uiso 1 1 calc R
C23A C -0.1130(6) 0.0837(3) -0.31935(15) 0.0645(11) Uani 1 1 d .
H23A H -0.0786 0.1537 -0.3043 0.077 Uiso 1 1 calc R
C24A C -0.3454(9) 0.1791(6) -0.3578(2) 0.116(2) Uani 1 1 d .
H24D H -0.3779 0.2051 -0.3889 0.173 Uiso 1 1 calc GR
H24E H -0.3111 0.2408 -0.3383 0.173 Uiso 1 1 calc GR
H24F H -0.4459 0.1421 -0.3437 0.173 Uiso 1 1 calc GR
C28A C 0.2958(7) -0.5849(4) -0.53748(13) 0.0686(11) Uani 1 1 d .
H28D H 0.3953 -0.5350 -0.5407 0.103 Uiso 1 1 calc GR
H28E H 0.1860 -0.5434 -0.5367 0.103 Uiso 1 1 calc GR
H28F H 0.2936 -0.6349 -0.5640 0.103 Uiso 1 1 calc GR
C29A C 0.4900(5) -0.7196(3) -0.49098(16) 0.0616(11) Uani 1 1 d .
H29D H 0.4865 -0.7728 -0.4657 0.092 Uiso 1 1 calc GR
H29E H 0.5908 -0.6712 -0.4865 0.092 Uiso 1 1 calc GR
H29F H 0.5014 -0.7573 -0.5209 0.092 Uiso 1 1 calc GR
C30A C 0.4419(5) -0.5292(3) -0.33071(12) 0.0514(9) Uani 1 1 d .
H30D H 0.4752 -0.5893 -0.3512 0.077 Uiso 1 1 calc GR
H30E H 0.3693 -0.5568 -0.3052 0.077 Uiso 1 1 calc GR
H30F H 0.5480 -0.4953 -0.3179 0.077 Uiso 1 1 calc GR

loop_
_atom_site_aniso_label
_atom_site_aniso_U_11
_atom_site_aniso_U_22
_atom_site_aniso_U_33
_atom_site_aniso_U_23
_atom_site_aniso_U_13
_atom_site_aniso_U_12
O1 0.0431(14) 0.0540(15) 0.0818(17) 0.0246(14) 0.0063(13) 0.0000(11)
O2 0.0440(14) 0.0577(15) 0.0483(13) 0.0070(11) 0.0183(11) 0.0137(11)
O3 0.0462(14) 0.0664(16) 0.0484(13) 0.0100(11) 0.0073(11) 0.0144(12)
O4 0.0531(16) 0.0851(19) 0.0511(14) -0.0180(13) 0.0232(12) -0.0071(14)
O5 0.0604(17) 0.094(2) 0.0301(11) 0.0008(12) -0.0029(11) -0.0195(15)
O6 0.0584(18) 0.112(3) 0.089(2) -0.0071(19) 0.0277(17) -0.0073(17)
O7 0.0548(17) 0.089(2) 0.0709(18) 0.0194(16) 0.0097(14) -0.0162(15)
O8 0.101(3) 0.075(2) 0.074(2) 0.0092(17) -0.0067(19) -0.0184(19)
C1 0.0312(17) 0.059(2) 0.0560(19) 0.0091(16) 0.0025(15) -0.0056(15)
C2 0.037(2) 0.066(2) 0.068(2) 0.0229(19) -0.0013(17) -0.0030(17)
C3 0.0369(18) 0.054(2) 0.0544(19) 0.0113(16) 0.0048(16) -0.0036(15)
C4 0.0389(18) 0.053(2) 0.0516(19) 0.0119(16) 0.0096(16) 0.0020(15)
C5 0.0315(16) 0.0426(16) 0.0362(15) -0.0003(13) 0.0035(13) -0.0033(13)
C6 0.0340(16) 0.0421(17) 0.0358(14) -0.0045(13) 0.0071(13) -0.0018(13)
C7 0.0307(16) 0.0453(17) 0.0367(15) -0.0039(13) 0.0014(13) -0.0030(14)
C8 0.0307(17) 0.0543(19) 0.0309(15) -0.0033(13) 0.0007(13) -0.0053(14)
C9 0.0311(16) 0.0471(18) 0.0356(15) -0.0056(13) 0.0072(13) -0.0033(13)
C10 0.0278(16) 0.0466(18) 0.0423(16) -0.0038(13) 0.0069(13) -0.0009(13)
C11 0.0338(18) 0.065(2) 0.0395(16) -0.0015(15) 0.0085(14) 0.0004(15)
C12 0.0343(18) 0.071(2) 0.0466(18) 0.0083(16) 0.0078(15) -0.0041(16)
C13 0.0329(17) 0.061(2) 0.0336(15) 0.0060(14) 0.0022(13) -0.0045(15)
C14 0.0355(17) 0.069(2) 0.0285(14) -0.0024(14) 0.0018(13) -0.0064(16)
C15 0.0403(19) 0.088(3) 0.0430(18) 0.0195(19) -0.0059(15) -0.0101(19)
C16 0.046(2) 0.090(3) 0.051(2) 0.028(2) -0.0086(18) -0.008(2)
C17 0.0431(19) 0.075(2) 0.0382(17) 0.0123(16) 0.0020(15) -0.0052(18)
C18 0.055(2) 0.057(2) 0.0399(18) 0.0067(15) -0.0002(16) -0.0076(17)
C19 0.051(2) 0.052(2) 0.066(2) -0.0063(17) 0.0145(19) 0.0059(17)
C20 0.042(2) 0.069(2) 0.0431(18) 0.0199(17) -0.0003(15) -0.0022(17)
C21 0.047(2) 0.081(3) 0.051(2) 0.0193(19) 0.0017(18) -0.011(2)
C22 0.055(2) 0.072(3) 0.071(3) 0.020(2) 0.009(2) 0.001(2)
C23 0.068(3) 0.065(3) 0.074(3) 0.025(2) -0.003(2) -0.003(2)
C24 0.109(5) 0.093(4) 0.132(5) 0.000(4) -0.011(4) -0.032(4)
C28 0.104(4) 0.093(3) 0.0394(19) 0.004(2) 0.002(2) 0.034(3)
C29 0.037(2) 0.080(3) 0.121(4) 0.052(3) 0.011(2) -0.002(2)
C30 0.0425(19) 0.065(2) 0.0421(17) -0.0122(16) 0.0032(15) -0.0086(16)
O1A 0.0468(15) 0.0544(15) 0.094(2) -0.0262(15) 0.0112(14) -0.0037(12)
O2A 0.0456(14) 0.0569(15) 0.0470(13) -0.0066(11) 0.0180(11) -0.0114(11)
O3A 0.0482(14) 0.0649(16) 0.0456(12) -0.0086(11) 0.0103(11) -0.0154(12)
O4A 0.0616(18) 0.099(2) 0.0612(16) 0.0342(15) 0.0342(15) 0.0214(16)
O5A 0.0578(16) 0.096(2) 0.0318(12) -0.0035(12) -0.0065(11) 0.0238(15)
O6A 0.0512(16) 0.0831(19) 0.0589(15) -0.0036(14) 0.0144(13) 0.0076(14)
O7A 0.0557(17) 0.0721(18) 0.0672(16) -0.0116(14) 0.0123(14) 0.0190(14)
O8A 0.099(3) 0.090(2) 0.0625(18) -0.0043(16) -0.0011(18) 0.025(2)
C1A 0.0290(17) 0.054(2) 0.066(2) -0.0078(17) 0.0042(15) 0.0039(14)
C2A 0.037(2) 0.065(2) 0.090(3) -0.025(2) 0.0013(19) -0.0009(17)
C3A 0.0377(19) 0.053(2) 0.064(2) -0.0080(17) 0.0010(17) 0.0026(16)
C4A 0.0398(19) 0.052(2) 0.0484(18) -0.0063(15) 0.0044(15) 0.0002(15)
C5A 0.0282(16) 0.0428(17) 0.0404(15) 0.0040(13) 0.0015(13) 0.0045(13)
C6A 0.0332(16) 0.0425(17) 0.0359(15) 0.0017(13) 0.0087(13) 0.0029(13)
C7A 0.0300(16) 0.0446(17) 0.0375(16) 0.0043(13) 0.0024(13) 0.0041(13)
C8A 0.0328(17) 0.0533(19) 0.0320(15) 0.0040(13) 0.0035(13) 0.0085(14)
C9A 0.0289(17) 0.0474(18) 0.0407(17) 0.0085(13) 0.0074(14) 0.0054(13)
C10A 0.0301(16) 0.0430(17) 0.0483(17) 0.0046(14) 0.0088(14) 0.0038(13)
C11A 0.0340(18) 0.063(2) 0.0476(18) 0.0030(16) 0.0103(15) 0.0027(15)
C12A 0.0358(18) 0.067(2) 0.0475(18) -0.0065(16) 0.0083(15) 0.0051(16)
C13A 0.0335(17) 0.060(2) 0.0299(15) -0.0045(13) 0.0013(13) 0.0082(14)
C14A 0.0339(17) 0.064(2) 0.0307(15) 0.0001(14) 0.0023(13) 0.0074(15)
C15A 0.0343(19) 0.095(3) 0.051(2) -0.024(2) -0.0070(16) 0.0112(19)
C16A 0.043(2) 0.087(3) 0.058(2) -0.033(2) -0.0056(17) 0.002(2)
C17A 0.0362(18) 0.072(2) 0.0371(16) -0.0135(16) 0.0019(14) 0.0043(16)
C18A 0.052(2) 0.055(2) 0.0383(17) -0.0060(14) -0.0001(15) 0.0091(16)
C19A 0.052(2) 0.050(2) 0.070(2) 0.0132(17) 0.017(2) 0.0007(16)
C20A 0.043(2) 0.066(2) 0.0386(17) -0.0207(17) 0.0020(15) 0.0033(17)
C21A 0.043(2) 0.070(2) 0.0402(17) -0.0152(17) 0.0011(16) 0.0056(18)
C22A 0.057(2) 0.064(2) 0.063(2) -0.013(2) 0.0124(19) 0.0009(19)
C23A 0.071(3) 0.057(2) 0.065(3) -0.0160(19) 0.010(2) 0.007(2)
C24A 0.111(5) 0.128(5) 0.108(4) 0.004(4) -0.015(4) 0.055(4)
C28A 0.077(3) 0.083(3) 0.046(2) -0.003(2) -0.007(2) -0.017(2)
C29A 0.0353(19) 0.065(3) 0.085(3) -0.024(2) 0.0102(19) 0.0031(17)
C30A 0.042(2) 0.068(2) 0.0442(18) 0.0118(16) 0.0026(15) 0.0134(17)

loop_
_atom_type_symbol
_atom_type_description
_atom_type_scat_dispersion_real
_atom_type_scat_dispersion_imag
_atom_type_scat_source
C C 0.0181 0.0091 'International Tables Vol C Tables 4.2.6.8 and 6.1.1.4'
H H 0.0000 0.0000 'International Tables Vol C Tables 4.2.6.8 and 6.1.1.4'
O O 0.0492 0.0322 'International Tables Vol C Tables 4.2.6.8 and 6.1.1.4'

loop_
_geom_angle_atom_site_label_1
_geom_angle_atom_site_label_2
_geom_angle_atom_site_label_3
_geom_angle
C6 O2 H2 109.5
C11 O4 H4 109.5
C15 O5 C14 60.1(2)
C21 O7 C23 109.1(3)
C23 O8 C24 114.2(4)
H1A C1 H1B 107.8
C2 C1 H1A 109.1
C2 C1 H1B 109.1
C2 C1 C10 112.6(3)
C10 C1 H1A 109.1
C10 C1 H1B 109.1
C1 C2 H2A 108.7
C1 C2 H2B 108.7
H2A C2 H2B 107.6
C3 C2 C1 114.4(3)
C3 C2 H2A 108.7
C3 C2 H2B 108.7
O1 C3 C2 119.7(3)
O1 C3 C4 122.3(3)
C2 C3 C4 117.9(3)
C3 C4 C5 112.4(2)
C3 C4 C28 103.2(3)
C3 C4 C29 109.3(3)
C5 C4 C28 111.3(3)
C5 C4 C29 109.9(3)
C29 C4 C28 110.7(3)
C4 C5 C10 117.9(3)
C6 C5 C4 119.7(2)
C6 C5 C10 122.3(3)
O2 C6 C7 114.1(3)
C5 C6 O2 121.4(3)
C5 C6 C7 124.4(2)
O3 C7 C6 119.3(3)
O3 C7 C8 124.4(3)
C6 C7 C8 116.1(3)
C7 C8 C9 105.7(2)
C7 C8 C14 112.7(3)
C7 C8 C30 103.0(2)
C14 C8 C9 108.8(2)
C14 C8 C30 109.2(3)
C30 C8 C9 117.3(3)
C8 C9 H9 103.3
C10 C9 C8 114.8(2)
C10 C9 H9 103.3
C11 C9 C8 111.2(2)
C11 C9 H9 103.3
C11 C9 C10 118.7(3)
C1 C10 C9 107.4(3)
C1 C10 C19 109.0(3)
C5 C10 C1 105.5(2)
C5 C10 C9 108.3(2)
C5 C10 C19 111.5(3)
C19 C10 C9 114.6(3)
O4 C11 C9 107.8(3)
O4 C11 H11 108.4
O4 C11 C12 113.2(3)
C9 C11 H11 108.4
C12 C11 C9 110.5(3)
C12 C11 H11 108.4
C11 C12 H12A 108.6
C11 C12 H12B 108.6
H12A C12 H12B 107.5
C13 C12 C11 114.8(3)
C13 C12 H12A 108.6
C13 C12 H12B 108.6
C12 C13 C17 114.5(2)
C14 C13 C12 108.6(3)
C14 C13 C17 101.1(3)
C14 C13 C18 110.0(2)
C18 C13 C12 113.3(3)
C18 C13 C17 108.6(3)
O5 C14 C8 115.0(3)
O5 C14 C13 112.3(2)
C13 C14 C8 118.4(3)
C15 C14 O5 59.6(2)
C15 C14 C8 128.3(3)
C15 C14 C13 108.9(3)
O5 C15 C14 60.3(2)
O5 C15 H15 120.2
O5 C15 C16 111.6(3)
C14 C15 H15 120.2
C14 C15 C16 109.9(3)
C16 C15 H15 120.2
C15 C16 H16A 111.2
C15 C16 H16B 111.2
C15 C16 C17 102.8(3)
H16A C16 H16B 109.1
C17 C16 H16A 111.2
C17 C16 H16B 111.2
C13 C17 H17 107.0
C16 C17 C13 103.9(3)
C16 C17 H17 107.0
C20 C17 C13 116.4(3)
C20 C17 C16 114.8(3)
C20 C17 H17 107.0
C13 C18 H18A 109.5
C13 C18 H18B 109.5
C13 C18 H18C 109.5
H18A C18 H18B 109.5
H18A C18 H18C 109.5
H18B C18 H18C 109.5
C10 C19 H19A 109.5
C10 C19 H19B 109.5
C10 C19 H19C 109.5
H19A C19 H19B 109.5
H19A C19 H19C 109.5
H19B C19 H19C 109.5
C17 C20 C21 121.0(3)
C22 C20 C17 133.2(3)
C22 C20 C21 105.8(4)
O6 C21 O7 121.8(4)
O6 C21 C20 128.5(4)
O7 C21 C20 109.7(4)
C20 C22 H22 123.9
C20 C22 C23 112.2(4)
C23 C22 H22 123.9
O7 C23 C22 103.1(4)
O7 C23 H23 110.7
O8 C23 O7 111.3(4)
O8 C23 C22 110.1(3)
O8 C23 H23 110.7
C22 C23 H23 110.7
O8 C24 H24A 109.5
O8 C24 H24B 109.5
O8 C24 H24C 109.5
H24A C24 H24B 109.5
H24A C24 H24C 109.5
H24B C24 H24C 109.5
C4 C28 H28A 109.5
C4 C28 H28B 109.5
C4 C28 H28C 109.5
H28A C28 H28B 109.5
H28A C28 H28C 109.5
H28B C28 H28C 109.5
C4 C29 H29A 109.5
C4 C29 H29B 109.5
C4 C29 H29C 109.5
H29A C29 H29B 109.5
H29A C29 H29C 109.5
H29B C29 H29C 109.5
C8 C30 H30A 109.5
C8 C30 H30B 109.5
C8 C30 H30C 109.5
H30A C30 H30B 109.5
H30A C30 H30C 109.5
H30B C30 H30C 109.5
C6A O2A H2AA 109.5
C11A O4A H4A 109.5
C15A O5A C14A 60.5(2)
C21A O7A C23A 109.0(3)
C23A O8A C24A 113.4(4)
H1AA C1A H1AB 107.7
C2A C1A H1AA 108.8
C2A C1A H1AB 108.8
C2A C1A C10A 113.6(3)
C10A C1A H1AA 108.8
C10A C1A H1AB 108.8
C1A C2A H2AB 108.8
C1A C2A H2AC 108.8
H2AB C2A H2AC 107.7
C3A C2A C1A 113.8(3)
C3A C2A H2AB 108.8
C3A C2A H2AC 108.8
O1A C3A C2A 119.7(3)
O1A C3A C4A 122.0(3)
C2A C3A C4A 118.1(3)
C3A C4A C5A 112.7(3)
C3A C4A C28A 103.0(3)
C3A C4A C29A 109.3(3)
C5A C4A C28A 111.2(3)
C5A C4A C29A 109.6(3)
C29A C4A C28A 110.9(3)
C4A C5A C10A 117.8(3)
C6A C5A C4A 119.8(2)
C6A C5A C10A 122.2(3)
O2A C6A C7A 114.1(3)
C5A C6A O2A 121.1(3)
C5A C6A C7A 124.7(2)
O3A C7A C6A 119.1(2)
O3A C7A C8A 123.5(3)
C6A C7A C8A 117.1(3)
C7A C8A C9A 106.1(2)
C7A C8A C14A 113.4(3)
C7A C8A C30A 102.5(2)
C14A C8A C9A 108.1(2)
C14A C8A C30A 109.9(3)
C30A C8A C9A 116.9(3)
C8A C9A H9A 103.1
C10A C9A C8A 115.9(2)
C10A C9A H9A 103.1
C11A C9A C8A 111.2(3)
C11A C9A H9A 103.1
C11A C9A C10A 117.9(3)
C1A C10A C9A 107.4(3)
C5A C10A C1A 105.3(2)
C5A C10A C9A 108.5(3)
C19A C10A C1A 109.1(3)
C19A C10A C5A 111.5(3)
C19A C10A C9A 114.6(3)
O4A C11A C9A 107.7(3)
O4A C11A H11A 109.0
O4A C11A C12A 112.4(3)
C9A C11A H11A 109.0
C12A C11A C9A 109.8(3)
C12A C11A H11A 109.0
C11A C12A H12C 108.7
C11A C12A H12D 108.7
C11A C12A C13A 114.4(3)
H12C C12A H12D 107.6
C13A C12A H12C 108.7
C13A C12A H12D 108.7
C12A C13A C17A 114.5(2)
C14A C13A C12A 109.7(3)
C14A C13A C17A 101.5(3)
C14A C13A C18A 109.4(2)
C18A C13A C12A 112.5(3)
C18A C13A C17A 108.7(3)
O5A C14A C8A 115.0(3)
O5A C14A C13A 112.0(2)
O5A C14A C15A 59.4(2)
C13A C14A C8A 118.8(3)
C15A C14A C8A 128.4(3)
C15A C14A C13A 108.4(3)
O5A C15A C14A 60.1(2)
O5A C15A H15A 120.4
O5A C15A C16A 111.4(3)
C14A C15A H15A 120.4
C14A C15A C16A 109.6(3)
C16A C15A H15A 120.4
C15A C16A H16C 111.4
C15A C16A H16D 111.4
C15A C16A C17A 102.0(3)
H16C C16A H16D 109.2
C17A C16A H16C 111.4
C17A C16A H16D 111.4
C13A C17A H17A 106.8
C16A C17A C13A 104.0(3)
C16A C17A H17A 106.8
C20A C17A C13A 116.8(3)
C20A C17A C16A 115.2(3)
C20A C17A H17A 106.8
C13A C18A H18D 109.5
C13A C18A H18E 109.5
C13A C18A H18F 109.5
H18D C18A H18E 109.5
H18D C18A H18F 109.5
H18E C18A H18F 109.5
C10A C19A H19D 109.5
C10A C19A H19E 109.5
C10A C19A H19F 109.5
H19D C19A H19E 109.5
H19D C19A H19F 109.5
H19E C19A H19F 109.5
C21A C20A C17A 120.5(3)
C22A C20A C17A 132.9(3)
C22A C20A C21A 106.6(3)
O6A C21A O7A 121.6(3)
O6A C21A C20A 129.0(4)
O7A C21A C20A 109.4(3)
C20A C22A H22A 124.4
C20A C22A C23A 111.3(3)
C23A C22A H22A 124.4
O7A C23A C22A 103.8(3)
O7A C23A H23A 110.3
O8A C23A O7A 111.1(4)
O8A C23A C22A 110.9(3)
O8A C23A H23A 110.3
C22A C23A H23A 110.3
O8A C24A H24D 109.5
O8A C24A H24E 109.5
O8A C24A H24F 109.5
H24D C24A H24E 109.5
H24D C24A H24F 109.5
H24E C24A H24F 109.5
C4A C28A H28D 109.5
C4A C28A H28E 109.5
C4A C28A H28F 109.5
H28D C28A H28E 109.5
H28D C28A H28F 109.5
H28E C28A H28F 109.5
C4A C29A H29D 109.5
C4A C29A H29E 109.5
C4A C29A H29F 109.5
H29D C29A H29E 109.5
H29D C29A H29F 109.5
H29E C29A H29F 109.5
C8A C30A H30D 109.5
C8A C30A H30E 109.5
C8A C30A H30F 109.5
H30D C30A H30E 109.5
H30D C30A H30F 109.5
H30E C30A H30F 109.5

loop_
_geom_bond_atom_site_label_1
_geom_bond_atom_site_label_2
_geom_bond_distance
O1 C3 1.205(4)
O2 H2 0.8200
O2 C6 1.363(3)
O3 C7 1.218(4)
O4 H4 0.8200
O4 C11 1.421(4)
O5 C14 1.449(4)
O5 C15 1.439(5)
O6 C21 1.198(5)
O7 C21 1.351(5)
O7 C23 1.450(5)
O8 C23 1.367(6)
O8 C24 1.442(6)
C1 H1A 0.9700
C1 H1B 0.9700
C1 C2 1.534(5)
C1 C10 1.543(5)
C2 H2A 0.9700
C2 H2B 0.9700
C2 C3 1.512(4)
C3 C4 1.518(5)
C4 C5 1.535(4)
C4 C28 1.544(5)
C4 C29 1.536(5)
C5 C6 1.351(4)
C5 C10 1.536(4)
C6 C7 1.472(4)
C7 C8 1.526(4)
C8 C9 1.553(4)
C8 C14 1.529(4)
C8 C30 1.538(5)
C9 H9 0.9800
C9 C10 1.550(4)
C9 C11 1.545(3)
C10 C19 1.544(5)
C11 H11 0.9800
C11 C12 1.542(5)
C12 H12A 0.9700
C12 H12B 0.9700
C12 C13 1.543(5)
C13 C14 1.523(5)
C13 C17 1.579(4)
C13 C18 1.529(5)
C14 C15 1.446(5)
C15 H15 0.9800
C15 C16 1.501(5)
C16 H16A 0.9700
C16 H16B 0.9700
C16 C17 1.533(5)
C17 H17 0.9800
C17 C20 1.487(5)
C18 H18A 0.9600
C18 H18B 0.9600
C18 H18C 0.9600
C19 H19A 0.9600
C19 H19B 0.9600
C19 H19C 0.9600
C20 C21 1.491(5)
C20 C22 1.313(6)
C22 H22 0.9300
C22 C23 1.491(6)
C23 H23 0.9800
C24 H24A 0.9600
C24 H24B 0.9600
C24 H24C 0.9600
C28 H28A 0.9600
C28 H28B 0.9600
C28 H28C 0.9600
C29 H29A 0.9600
C29 H29B 0.9600
C29 H29C 0.9600
C30 H30A 0.9600
C30 H30B 0.9600
C30 H30C 0.9600
O1A C3A 1.203(4)
O2A H2AA 0.8200
O2A C6A 1.368(3)
O3A C7A 1.219(4)
O4A H4A 0.8200
O4A C11A 1.420(4)
O5A C14A 1.451(4)
O5A C15A 1.441(5)
O6A C21A 1.197(5)
O7A C21A 1.356(5)
O7A C23A 1.447(5)
O8A C23A 1.360(5)
O8A C24A 1.442(6)
C1A H1AA 0.9700
C1A H1AB 0.9700
C1A C2A 1.527(5)
C1A C10A 1.541(5)
C2A H2AB 0.9700
C2A H2AC 0.9700
C2A C3A 1.516(5)
C3A C4A 1.526(5)
C4A C5A 1.535(4)
C4A C28A 1.544(5)
C4A C29A 1.540(5)
C5A C6A 1.344(4)
C5A C10A 1.539(4)
C6A C7A 1.473(4)
C7A C8A 1.520(4)
C8A C9A 1.557(5)
C8A C14A 1.529(5)
C8A C30A 1.549(4)
C9A H9A 0.9800
C9A C10A 1.552(5)
C9A C11A 1.551(4)
C10A C19A 1.539(5)
C11A H11A 0.9800
C11A C12A 1.540(5)
C12A H12C 0.9700
C12A H12D 0.9700
C12A C13A 1.546(5)
C13A C14A 1.522(4)
C13A C17A 1.569(4)
C13A C18A 1.533(4)
C14A C15A 1.457(5)
C15A H15A 0.9800
C15A C16A 1.517(6)
C16A H16C 0.9700
C16A H16D 0.9700
C16A C17A 1.537(5)
C17A H17A 0.9800
C17A C20A 1.488(5)
C18A H18D 0.9600
C18A H18E 0.9600
C18A H18F 0.9600
C19A H19D 0.9600
C19A H19E 0.9600
C19A H19F 0.9600
C20A C21A 1.480(4)
C20A C22A 1.322(5)
C22A H22A 0.9300
C22A C23A 1.485(6)
C23A H23A 0.9800
C24A H24D 0.9600
C24A H24E 0.9600
C24A H24F 0.9600
C28A H28D 0.9600
C28A H28E 0.9600
C28A H28F 0.9600
C29A H29D 0.9600
C29A H29E 0.9600
C29A H29F 0.9600
C30A H30D 0.9600
C30A H30E 0.9600
C30A H30F 0.9600

loop_
_geom_hbond_atom_site_label_D
_geom_hbond_atom_site_label_H
_geom_hbond_atom_site_label_A
_geom_hbond_distance_DH
_geom_hbond_distance_HA
_geom_hbond_distance_DA
_geom_hbond_angle_DHA
_geom_hbond_site_symmetry_A
O2 H2 O1 0.82 2.10 2.808(3) 144.9 2_355
O2A H2AA O1A 0.82 2.09 2.802(3) 144.6 2_654

loop_
_geom_torsion_atom_site_label_1
_geom_torsion_atom_site_label_2
_geom_torsion_atom_site_label_3
_geom_torsion_atom_site_label_4
_geom_torsion
O1 C3 C4 C5 -144.2(4)
O1 C3 C4 C28 95.9(4)
O1 C3 C4 C29 -22.0(5)
O2 C6 C7 O3 6.7(4)
O2 C6 C7 C8 -168.1(3)
O3 C7 C8 C9 144.9(3)
O3 C7 C8 C14 26.2(4)
O3 C7 C8 C30 -91.4(4)
O4 C11 C12 C13 93.6(3)
O5 C14 C15 C16 -104.2(3)
O5 C15 C16 C17 -43.6(4)
C1 C2 C3 O1 157.7(4)
C1 C2 C3 C4 -25.9(5)
C2 C1 C10 C5 63.2(4)
C2 C1 C10 C9 178.6(3)
C2 C1 C10 C19 -56.7(3)
C2 C3 C4 C5 39.5(5)
C2 C3 C4 C28 -80.4(4)
C2 C3 C4 C29 161.7(4)
C3 C4 C5 C6 -175.8(3)
C3 C4 C5 C10 0.5(4)
C4 C5 C6 O2 0.1(5)
C4 C5 C6 C7 -176.7(3)
C4 C5 C10 C1 -49.5(4)
C4 C5 C10 C9 -164.3(3)
C4 C5 C10 C19 68.7(4)
C5 C6 C7 O3 -176.3(3)
C5 C6 C7 C8 9.0(5)
C6 C5 C10 C1 126.7(3)
C6 C5 C10 C9 11.8(4)
C6 C5 C10 C19 -115.2(4)
C6 C7 C8 C9 -40.6(4)
C6 C7 C8 C14 -159.4(3)
C6 C7 C8 C30 83.0(3)
C7 C8 C9 C10 62.1(3)
C7 C8 C9 C11 -159.6(3)
C7 C8 C14 O5 -129.5(3)
C7 C8 C14 C13 94.0(3)
C7 C8 C14 C15 -59.5(5)
C8 C9 C10 C1 -161.3(2)
C8 C9 C10 C5 -47.7(3)
C8 C9 C10 C19 77.5(3)
C8 C9 C11 O4 -59.2(4)
C8 C9 C11 C12 65.0(4)
C8 C14 C15 O5 -99.2(4)
C8 C14 C15 C16 156.6(3)
C9 C8 C14 O5 113.6(3)
C9 C8 C14 C13 -23.0(4)
C9 C8 C14 C15 -176.5(3)
C9 C11 C12 C13 -27.4(4)
C10 C1 C2 C3 -27.5(5)
C10 C5 C6 O2 -176.0(3)
C10 C5 C6 C7 7.2(5)
C10 C9 C11 O4 77.3(4)
C10 C9 C11 C12 -158.6(3)
C11 C9 C10 C1 63.7(3)
C11 C9 C10 C5 177.3(3)
C11 C9 C10 C19 -57.5(4)
C11 C12 C13 C14 -29.4(4)
C11 C12 C13 C17 -141.6(3)
C11 C12 C13 C18 93.1(4)
C12 C13 C14 O5 -79.1(3)
C12 C13 C14 C8 58.6(3)
C12 C13 C14 C15 -143.1(3)
C12 C13 C17 C16 151.4(3)
C12 C13 C17 C20 -81.3(4)
C13 C14 C15 O5 105.3(3)
C13 C14 C15 C16 1.1(4)
C13 C17 C20 C21 95.9(4)
C13 C17 C20 C22 -86.6(5)
C14 O5 C15 C16 101.3(3)
C14 C8 C9 C10 -176.6(2)
C14 C8 C9 C11 -38.3(3)
C14 C13 C17 C16 34.9(4)
C14 C13 C17 C20 162.2(3)
C14 C15 C16 C17 21.4(4)
C15 O5 C14 C8 121.3(3)
C15 O5 C14 C13 -99.5(3)
C15 C16 C17 C13 -34.6(4)
C15 C16 C17 C20 -162.8(3)
C16 C17 C20 C21 -142.4(3)
C16 C17 C20 C22 35.1(6)
C17 C13 C14 O5 41.8(4)
C17 C13 C14 C8 179.4(3)
C17 C13 C14 C15 -22.3(3)
C17 C20 C21 O6 1.7(6)
C17 C20 C21 O7 179.1(3)
C17 C20 C22 C23 -179.7(4)
C18 C13 C14 O5 156.4(3)
C18 C13 C14 C8 -65.9(4)
C18 C13 C14 C15 92.3(3)
C18 C13 C17 C16 -80.8(4)
C18 C13 C17 C20 46.5(4)
C20 C22 C23 O7 2.2(5)
C20 C22 C23 O8 -116.7(4)
C21 O7 C23 O8 116.5(4)
C21 O7 C23 C22 -1.5(4)
C21 C20 C22 C23 -2.0(5)
C22 C20 C21 O6 -176.4(5)
C22 C20 C21 O7 1.0(4)
C23 O7 C21 O6 178.0(4)
C23 O7 C21 C20 0.4(4)
C24 O8 C23 O7 72.2(5)
C24 O8 C23 C22 -174.0(4)
C28 C4 C5 C6 -60.6(4)
C28 C4 C5 C10 115.6(3)
C29 C4 C5 C6 62.4(4)
C29 C4 C5 C10 -121.4(3)
C30 C8 C9 C10 -51.9(3)
C30 C8 C9 C11 86.3(3)
C30 C8 C14 O5 -15.7(4)
C30 C8 C14 C13 -152.3(3)
C30 C8 C14 C15 54.3(4)
O1A C3A C4A C5A -145.8(4)
O1A C3A C4A C28A 94.3(4)
O1A C3A C4A C29A -23.7(5)
O2A C6A C7A O3A 4.8(4)
O2A C6A C7A C8A -169.1(3)
O3A C7A C8A C9A 148.7(3)
O3A C7A C8A C14A 30.2(4)
O3A C7A C8A C30A -88.2(4)
O4A C11A C12A C13A 91.2(3)
O5A C14A C15A C16A -103.9(3)
O5A C15A C16A C17A -42.6(4)
C1A C2A C3A O1A 160.2(4)
C1A C2A C3A C4A -24.4(5)
C2A C1A C10A C5A 63.8(4)
C2A C1A C10A C9A 179.2(3)
C2A C1A C10A C19A -56.0(4)
C2A C3A C4A C5A 38.9(5)
C2A C3A C4A C28A -81.1(4)
C2A C3A C4A C29A 161.0(4)
C3A C4A C5A C6A -175.8(3)
C3A C4A C5A C10A 0.2(4)
C4A C5A C6A O2A -1.1(5)
C4A C5A C6A C7A -177.7(3)
C4A C5A C10A C1A -48.5(4)
C4A C5A C10A C9A -163.3(3)
C4A C5A C10A C19A 69.7(4)
C5A C6A C7A O3A -178.4(3)
C5A C6A C7A C8A 7.7(5)
C6A C5A C10A C1A 127.3(3)
C6A C5A C10A C9A 12.5(4)
C6A C5A C10A C19A -114.5(4)
C6A C7A C8A C9A -37.7(4)
C6A C7A C8A C14A -156.2(3)
C6A C7A C8A C30A 85.4(3)
C7A C8A C9A C10A 59.2(3)
C7A C8A C9A C11A -162.6(3)
C7A C8A C14A O5A -126.4(3)
C7A C8A C14A C13A 96.8(3)
C7A C8A C14A C15A -56.7(5)
C8A C9A C10A C1A -160.1(3)
C8A C9A C10A C5A -46.8(3)
C8A C9A C10A C19A 78.5(3)
C8A C9A C11A O4A -55.7(4)
C8A C9A C11A C12A 67.0(4)
C8A C14A C15A O5A -99.2(4)
C8A C14A C15A C16A 156.9(3)
C9A C8A C14A O5A 116.2(3)
C9A C8A C14A C13A -20.5(4)
C9A C8A C14A C15A -174.1(3)
C9A C11A C12A C13A -28.7(4)
C10A C1A C2A C3A -28.9(5)
C10A C5A C6A O2A -176.9(3)
C10A C5A C6A C7A 6.6(5)
C10A C9A C11A O4A 81.6(4)
C10A C9A C11A C12A -155.7(3)
C11A C9A C10A C1A 64.6(3)
C11A C9A C10A C5A 177.9(3)
C11A C9A C10A C19A -56.8(4)
C11A C12A C13A C14A -28.0(4)
C11A C12A C13A C17A -141.3(3)
C11A C12A C13A C18A 93.9(4)
C12A C13A C14A O5A -81.2(4)
C12A C13A C14A C8A 56.8(3)
C12A C13A C14A C15A -144.8(3)
C12A C13A C17A C16A 154.6(3)
C12A C13A C17A C20A -77.3(4)
C13A C14A C15A O5A 105.2(3)
C13A C14A C15A C16A 1.2(4)
C13A C17A C20A C21A 94.0(4)
C13A C17A C20A C22A -88.1(5)
C14A O5A C15A C16A 101.0(3)
C14A C8A C9A C10A -178.8(2)
C14A C8A C9A C11A -40.6(3)
C14A C13A C17A C16A 36.6(3)
C14A C13A C17A C20A 164.7(3)
C14A C15A C16A C17A 22.0(4)
C15A O5A C14A C8A 121.3(3)
C15A O5A C14A C13A -99.0(3)
C15A C16A C17A C13A -35.8(4)
C15A C16A C17A C20A -164.9(3)
C16A C17A C20A C21A -143.5(3)
C16A C17A C20A C22A 34.3(6)
C17A C13A C14A O5A 40.3(4)
C17A C13A C14A C8A 178.3(3)
C17A C13A C14A C15A -23.3(3)
C17A C20A C21A O6A 1.4(6)
C17A C20A C21A O7A 178.8(3)
C17A C20A C22A C23A -179.7(4)
C18A C13A C14A O5A 155.0(3)
C18A C13A C14A C8A -67.0(4)
C18A C13A C14A C15A 91.4(3)
C18A C13A C17A C16A -78.6(4)
C18A C13A C17A C20A 49.4(4)
C20A C22A C23A O7A 2.2(5)
C20A C22A C23A O8A -117.2(4)
C21A O7A C23A O8A 117.4(3)
C21A O7A C23A C22A -1.8(4)
C21A C20A C22A C23A -1.6(4)
C22A C20A C21A O6A -177.0(4)
C22A C20A C21A O7A 0.4(4)
C23A O7A C21A O6A 178.6(4)
C23A O7A C21A C20A 1.0(4)
C24A O8A C23A O7A 69.8(5)
C24A O8A C23A C22A -175.4(5)
C28A C4A C5A C6A -60.7(4)
C28A C4A C5A C10A 115.3(3)
C29A C4A C5A C6A 62.3(4)
C29A C4A C5A C10A -121.8(3)
C30A C8A C9A C10A -54.3(3)
C30A C8A C9A C11A 83.9(3)
C30A C8A C14A O5A -12.4(4)
C30A C8A C14A C13A -149.1(3)
C30A C8A C14A C15A 57.3(4)
